data_1503221
loop_
_publ_author_name
'Fujiwara, Kyohei'
'Kurahashi, Takuya'
'Matsubara, Seijiro'

_publ_section_title
;
 Decarbonylative cycloaddition of phthalimides with 1,3-dienes.
;
_journal_issue 20
_journal_name_full 'Organic letters'
_journal_page_first 4548
_journal_page_last 4551
_journal_paper_doi 10.1021/ol101842y
_journal_volume 12
_journal_year 2010
_chemical_formula_sum 'C21 H25 N3 O'
_chemical_formula_weight 335.44
_chemical_name_systematic
; 
 ? 
;
_space_group_IT_number 14
_symmetry_cell_setting monoclinic
_symmetry_space_group_name_Hall '-P 2ybc'
_symmetry_space_group_name_H-M 'P 1 21/c 1'
_atom_sites_solution_hydrogens geom
_atom_sites_solution_primary direct
_atom_sites_solution_secondary difmap
_audit_creation_method SHELXL-97
_cell_angle_alpha 90.00
_cell_angle_beta 109.191(2)
_cell_angle_gamma 90.00
_cell_formula_units_Z 4
_cell_length_a 9.6129(10)
_cell_length_b 15.9000(16)
_cell_length_c 12.4424(13)
_cell_measurement_reflns_used 3040
_cell_measurement_temperature 273(2)
_cell_measurement_theta_max 26.43
_cell_measurement_theta_min 2.56
_cell_volume 1796.1(3)
_computing_cell_refinement 'Bruker SMART'
_computing_data_collection 'Bruker SMART'
_computing_data_reduction 'Bruker SAINT'
_computing_molecular_graphics 'Bruker SHELXTL'
_computing_publication_material 'Bruker SHELXTL'
_computing_structure_refinement 'SHELXL-97 (Sheldrick, 1997)'
_computing_structure_solution 'SHELXS-97 (Sheldrick, 1990)'
_diffrn_ambient_temperature 273(2)
_diffrn_measured_fraction_theta_full 0.997
_diffrn_measured_fraction_theta_max 0.997
_diffrn_measurement_device_type 'CCD area detector'
_diffrn_measurement_method 'phi and omega scans'
_diffrn_radiation_monochromator graphite
_diffrn_radiation_source 'fine-focus sealed tube'
_diffrn_radiation_type MoK\a
_diffrn_radiation_wavelength 0.71073
_diffrn_reflns_av_R_equivalents 0.0218
_diffrn_reflns_av_sigmaI/netI 0.0264
_diffrn_reflns_limit_h_max 12
_diffrn_reflns_limit_h_min -12
_diffrn_reflns_limit_k_max 16
_diffrn_reflns_limit_k_min -20
_diffrn_reflns_limit_l_max 11
_diffrn_reflns_limit_l_min -15
_diffrn_reflns_number 10825
_diffrn_reflns_theta_full 27.01
_diffrn_reflns_theta_max 27.01
_diffrn_reflns_theta_min 2.16
_exptl_absorpt_coefficient_mu 0.078
_exptl_absorpt_correction_T_max 0.9923
_exptl_absorpt_correction_T_min 0.9264
_exptl_absorpt_correction_type none
_exptl_crystal_colour colorless
_exptl_crystal_density_diffrn 1.241
_exptl_crystal_density_method 'not measured'
_exptl_crystal_description prism
_exptl_crystal_F_000 720
_exptl_crystal_size_max 1.00
_exptl_crystal_size_mid 0.50
_exptl_crystal_size_min 0.10
_refine_diff_density_max 0.286
_refine_diff_density_min -0.158
_refine_diff_density_rms 0.043
_refine_ls_extinction_method none
_refine_ls_goodness_of_fit_ref 1.026
_refine_ls_hydrogen_treatment constr
_refine_ls_matrix_type full
_refine_ls_number_parameters 228
_refine_ls_number_reflns 3913
_refine_ls_number_restraints 0
_refine_ls_restrained_S_all 1.026
_refine_ls_R_factor_all 0.0611
_refine_ls_R_factor_gt 0.0479
_refine_ls_shift/su_max 0.000
_refine_ls_shift/su_mean 0.000
_refine_ls_structure_factor_coef Fsqd
_refine_ls_weighting_details 'calc w=1/[\s^2^(Fo^2^)+(0.0885P)^2^+0.1064P] where P=(Fo^2^+2Fc^2^)/3'
_refine_ls_weighting_scheme calc
_refine_ls_wR_factor_gt 0.1304
_refine_ls_wR_factor_ref 0.1411
_reflns_number_gt 3065
_reflns_number_total 3913
_reflns_threshold_expression >2sigma(I)
_cod_data_source_file ol101842y_si_003.cif
_cod_data_source_block 3oa
_cod_depositor_comments
;
The following automatic conversions were performed:

'_symmetry_cell_setting' value 'Monoclinic' changed to 'monoclinic'
according to /home/saulius/struct/CIF-dictionaries/cif_core.dic
dictionary named 'cif_core.dic' version 2.4.2 from 2011-04-26.

Automatic conversion script
Id: cif_fix_values 1715 2011-07-08 13:25:40Z adriana 
;
_cod_original_sg_symbol_H-M P2(1)/c
_cod_database_code 1503221

loop_
_symmetry_equiv_pos_as_xyz
'x, y, z'
'-x, y+1/2, -z+1/2'
'-x, -y, -z'
'x, -y-1/2, z-1/2'

loop_
_atom_site_label
_atom_site_type_symbol
_atom_site_fract_x
_atom_site_fract_y
_atom_site_fract_z
_atom_site_U_iso_or_equiv
_atom_site_adp_type
_atom_site_occupancy
_atom_site_symmetry_multiplicity
_atom_site_calc_flag
_atom_site_refinement_flags
N1 N 0.14680(12) 0.05797(6) -0.13884(9) 0.0353(3) Uani 1 1 d .
N2 N 0.25035(12) 0.07577(6) -0.03326(9) 0.0346(3) Uani 1 1 d .
N3 N 0.66447(14) 0.19870(8) 0.29775(11) 0.0492(3) Uani 1 1 d .
O1 O 0.25295(12) -0.06215(6) 0.01269(9) 0.0535(3) Uani 1 1 d .
C1 C 0.28805(14) 0.16560(7) -0.00111(10) 0.0318(3) Uani 1 1 d .
C2 C 0.48104(13) 0.10536(8) 0.17212(11) 0.0344(3) Uani 1 1 d .
C3 C 0.40331(14) 0.02975(8) 0.15384(12) 0.0364(3) Uani 1 1 d .
C4 C 0.58300(14) 0.12277(8) 0.28070(12) 0.0388(3) Uani 1 1 d .
C5 C 0.59479(16) 0.06553(10) 0.36799(12) 0.0456(4) Uani 1 1 d .
H5 H 0.6580 0.0773 0.4409 0.055 Uiso 1 1 calc R
C6 C 0.19011(14) 0.20291(8) 0.06127(11) 0.0352(3) Uani 1 1 d .
C7 C 0.29666(14) 0.00928(8) 0.03990(11) 0.0365(3) Uani 1 1 d .
C8 C 0.45050(14) 0.16572(8) 0.07452(11) 0.0359(3) Uani 1 1 d .
H8A H 0.5112 0.1510 0.0286 0.043 Uiso 1 1 calc R
H8B H 0.4777 0.2220 0.1041 0.043 Uiso 1 1 calc R
C9 C 0.42136(16) -0.02804(9) 0.24153(13) 0.0443(3) Uani 1 1 d .
H9 H 0.3712 -0.0790 0.2278 0.053 Uiso 1 1 calc R
C10 C 0.18463(16) 0.03145(9) -0.22932(12) 0.0425(3) Uani 1 1 d .
H10 H 0.2797 0.0240 -0.2312 0.051 Uiso 1 1 calc R
C11 C -0.00280(15) 0.06103(9) -0.16640(13) 0.0447(4) Uani 1 1 d .
H11 H -0.0556 0.0766 -0.1189 0.054 Uiso 1 1 calc R
C12 C 0.20776(18) 0.29649(9) 0.08118(14) 0.0480(4) Uani 1 1 d .
H12A H 0.3039 0.3078 0.1364 0.058 Uiso 1 1 calc R
H12B H 0.1339 0.3163 0.1127 0.058 Uiso 1 1 calc R
C13 C 0.51427(17) -0.00862(10) 0.34850(12) 0.0483(4) Uani 1 1 d .
H13 H 0.5233 -0.0455 0.4085 0.058 Uiso 1 1 calc R
C14 C 0.19252(17) 0.34458(9) -0.02762(14) 0.0517(4) Uani 1 1 d .
H14A H 0.0919 0.3402 -0.0788 0.062 Uiso 1 1 calc R
H14B H 0.2138 0.4036 -0.0098 0.062 Uiso 1 1 calc R
C15 C 0.27123(16) 0.21670(9) -0.10953(11) 0.0414(3) Uani 1 1 d .
H15A H 0.3414 0.1963 -0.1444 0.050 Uiso 1 1 calc R
H15B H 0.1731 0.2080 -0.1632 0.050 Uiso 1 1 calc R
C16 C 0.09630(17) 0.15963(10) 0.09606(13) 0.0470(4) Uani 1 1 d .
H16A H 0.0397 0.1867 0.1335 0.056 Uiso 1 1 calc R
H16B H 0.0866 0.1020 0.0832 0.056 Uiso 1 1 calc R
C17 C 0.05765(18) 0.01783(10) -0.31631(13) 0.0507(4) Uani 1 1 d .
H17 H 0.0498 -0.0008 -0.3889 0.061 Uiso 1 1 calc R
C18 C 0.29598(18) 0.31069(9) -0.08571(13) 0.0485(4) Uani 1 1 d .
H18A H 0.3970 0.3202 -0.0377 0.058 Uiso 1 1 calc R
H18B H 0.2803 0.3405 -0.1568 0.058 Uiso 1 1 calc R
C19 C -0.05929(17) 0.03674(11) -0.27715(14) 0.0543(4) Uani 1 1 d .
H19 H -0.1588 0.0333 -0.3196 0.065 Uiso 1 1 calc R
C20 C 0.76839(18) 0.20574(11) 0.23503(16) 0.0609(5) Uani 1 1 d .
H20A H 0.8572 0.1760 0.2750 0.091 Uiso 1 1 calc R
H20B H 0.7908 0.2639 0.2283 0.091 Uiso 1 1 calc R
H20C H 0.7254 0.1819 0.1605 0.091 Uiso 1 1 calc R
C21 C 0.7312(2) 0.22604(13) 0.41550(16) 0.0724(6) Uani 1 1 d .
H21A H 0.6583 0.2253 0.4529 0.109 Uiso 1 1 calc R
H21B H 0.7688 0.2821 0.4169 0.109 Uiso 1 1 calc R
H21C H 0.8103 0.1887 0.4542 0.109 Uiso 1 1 calc R

loop_
_atom_site_aniso_label
_atom_site_aniso_U_11
_atom_site_aniso_U_22
_atom_site_aniso_U_33
_atom_site_aniso_U_23
_atom_site_aniso_U_13
_atom_site_aniso_U_12
N1 0.0336(6) 0.0348(6) 0.0343(6) -0.0062(4) 0.0067(5) -0.0031(4)
N2 0.0365(6) 0.0307(5) 0.0315(6) -0.0037(4) 0.0045(4) -0.0016(4)
N3 0.0431(7) 0.0476(7) 0.0471(7) -0.0100(6) 0.0017(6) -0.0016(5)
O1 0.0612(7) 0.0339(6) 0.0580(7) -0.0010(5) 0.0097(5) -0.0074(4)
C1 0.0348(7) 0.0281(6) 0.0299(6) -0.0010(5) 0.0071(5) -0.0019(5)
C2 0.0302(6) 0.0355(7) 0.0363(7) -0.0001(5) 0.0093(5) 0.0046(5)
C3 0.0334(7) 0.0363(7) 0.0393(7) 0.0036(6) 0.0115(5) 0.0049(5)
C4 0.0329(7) 0.0412(7) 0.0403(7) -0.0034(6) 0.0094(6) 0.0069(5)
C5 0.0430(8) 0.0566(9) 0.0342(7) 0.0004(6) 0.0084(6) 0.0124(6)
C6 0.0354(7) 0.0370(7) 0.0285(6) -0.0011(5) 0.0043(5) 0.0030(5)
C7 0.0366(7) 0.0315(7) 0.0418(7) 0.0001(6) 0.0135(6) -0.0005(5)
C8 0.0323(7) 0.0336(7) 0.0395(7) 0.0003(5) 0.0085(5) -0.0025(5)
C9 0.0417(8) 0.0426(8) 0.0489(8) 0.0105(6) 0.0152(6) 0.0038(6)
C10 0.0447(8) 0.0420(7) 0.0419(8) -0.0085(6) 0.0160(6) -0.0035(6)
C11 0.0352(7) 0.0498(8) 0.0478(8) -0.0051(6) 0.0119(6) -0.0045(6)
C12 0.0520(9) 0.0388(8) 0.0500(9) -0.0080(6) 0.0124(7) 0.0057(6)
C13 0.0496(9) 0.0562(9) 0.0402(8) 0.0147(7) 0.0161(7) 0.0123(7)
C14 0.0487(9) 0.0329(7) 0.0583(10) 0.0014(6) -0.0030(7) 0.0024(6)
C15 0.0479(8) 0.0409(7) 0.0317(7) 0.0018(6) 0.0082(6) -0.0048(6)
C16 0.0475(8) 0.0520(9) 0.0451(8) -0.0026(7) 0.0202(7) 0.0031(6)
C17 0.0604(10) 0.0523(9) 0.0356(8) -0.0095(6) 0.0105(7) -0.0135(7)
C18 0.0553(9) 0.0411(8) 0.0395(8) 0.0096(6) 0.0024(7) -0.0089(6)
C19 0.0403(8) 0.0646(10) 0.0478(9) -0.0047(7) 0.0006(7) -0.0109(7)
C20 0.0457(9) 0.0639(11) 0.0640(11) 0.0027(8) 0.0055(8) -0.0136(7)
C21 0.0721(12) 0.0701(12) 0.0583(11) -0.0241(9) -0.0011(9) -0.0049(9)

loop_
_atom_type_symbol
_atom_type_description
_atom_type_scat_dispersion_real
_atom_type_scat_dispersion_imag
_atom_type_scat_source
C C 0.0033 0.0016 'International Tables Vol C Tables 4.2.6.8 and 6.1.1.4'
H H 0.0000 0.0000 'International Tables Vol C Tables 4.2.6.8 and 6.1.1.4'
N N 0.0061 0.0033 'International Tables Vol C Tables 4.2.6.8 and 6.1.1.4'
O O 0.0106 0.0060 'International Tables Vol C Tables 4.2.6.8 and 6.1.1.4'

loop_
_geom_angle_atom_site_label_1
_geom_angle_atom_site_label_2
_geom_angle_atom_site_label_3
_geom_angle
C10 N1 C11 110.47(12)
C10 N1 N2 122.81(11)
C11 N1 N2 126.68(12)
C7 N2 N1 116.45(10)
C7 N2 C1 124.18(10)
N1 N2 C1 118.82(9)
C4 N3 C21 116.30(14)
C4 N3 C20 115.27(12)
C21 N3 C20 111.21(13)
N2 C1 C6 111.85(10)
N2 C1 C8 105.86(10)
C6 C1 C8 111.20(10)
N2 C1 C15 108.89(10)
C6 C1 C15 109.69(10)
C8 C1 C15 109.24(11)
C3 C2 C4 119.45(12)
C3 C2 C8 117.91(11)
C4 C2 C8 122.63(12)
C2 C3 C9 121.26(13)
C2 C3 C7 120.59(12)
C9 C3 C7 118.14(12)
C5 C4 C2 118.11(13)
C5 C4 N3 122.74(13)
C2 C4 N3 119.10(12)
C13 C5 C4 121.42(14)
C13 C5 H5 119.3
C4 C5 H5 119.3
C16 C6 C12 120.94(13)
C16 C6 C1 124.69(12)
C12 C6 C1 114.37(12)
O1 C7 N2 121.80(12)
O1 C7 C3 122.35(12)
N2 C7 C3 115.85(11)
C2 C8 C1 112.62(11)
C2 C8 H8A 109.1
C1 C8 H8A 109.1
C2 C8 H8B 109.1
C1 C8 H8B 109.1
H8A C8 H8B 107.8
C13 C9 C3 119.01(14)
C13 C9 H9 120.5
C3 C9 H9 120.5
C17 C10 N1 107.15(13)
C17 C10 H10 126.4
N1 C10 H10 126.4
C19 C11 N1 106.32(14)
C19 C11 H11 126.8
N1 C11 H11 126.8
C6 C12 C14 112.16(12)
C6 C12 H12A 109.2
C14 C12 H12A 109.2
C6 C12 H12B 109.2
C14 C12 H12B 109.2
H12A C12 H12B 107.9
C9 C13 C5 120.58(14)
C9 C13 H13 119.7
C5 C13 H13 119.7
C18 C14 C12 111.20(12)
C18 C14 H14A 109.4
C12 C14 H14A 109.4
C18 C14 H14B 109.4
C12 C14 H14B 109.4
H14A C14 H14B 108.0
C18 C15 C1 112.47(11)
C18 C15 H15A 109.1
C1 C15 H15A 109.1
C18 C15 H15B 109.1
C1 C15 H15B 109.1
H15A C15 H15B 107.8
C6 C16 H16A 120.0
C6 C16 H16B 120.0
H16A C16 H16B 120.0
C10 C17 C19 107.68(14)
C10 C17 H17 126.2
C19 C17 H17 126.2
C14 C18 C15 110.95(12)
C14 C18 H18A 109.4
C15 C18 H18A 109.4
C14 C18 H18B 109.4
C15 C18 H18B 109.4
H18A C18 H18B 108.0
C11 C19 C17 108.38(13)
C11 C19 H19 125.8
C17 C19 H19 125.8
N3 C20 H20A 109.5
N3 C20 H20B 109.5
H20A C20 H20B 109.5
N3 C20 H20C 109.5
H20A C20 H20C 109.5
H20B C20 H20C 109.5
N3 C21 H21A 109.5
N3 C21 H21B 109.5
H21A C21 H21B 109.5
N3 C21 H21C 109.5
H21A C21 H21C 109.5
H21B C21 H21C 109.5

loop_
_geom_bond_atom_site_label_1
_geom_bond_atom_site_label_2
_geom_bond_distance
N1 C10 1.3589(18)
N1 C11 1.3652(18)
N1 N2 1.3918(14)
N2 C7 1.3703(17)
N2 C1 1.4954(15)
N3 C4 1.4166(18)
N3 C21 1.459(2)
N3 C20 1.460(2)
O1 C7 1.2197(15)
C1 C6 1.5235(18)
C1 C8 1.5356(17)
C1 C15 1.5371(18)
C2 C3 1.3941(19)
C2 C4 1.4113(18)
C2 C8 1.4992(18)
C3 C9 1.393(2)
C3 C7 1.4871(18)
C4 C5 1.393(2)
C5 C13 1.387(2)
C5 H5 0.9300
C6 C16 1.316(2)
C6 C12 1.5089(19)
C8 H8A 0.9700
C8 H8B 0.9700
C9 C13 1.372(2)
C9 H9 0.9300
C10 C17 1.356(2)
C10 H10 0.9300
C11 C19 1.361(2)
C11 H11 0.9300
C12 C14 1.519(2)
C12 H12A 0.9700
C12 H12B 0.9700
C13 H13 0.9300
C14 C18 1.508(2)
C14 H14A 0.9700
C14 H14B 0.9700
C15 C18 1.527(2)
C15 H15A 0.9700
C15 H15B 0.9700
C16 H16A 0.9300
C16 H16B 0.9300
C17 C19 1.397(2)
C17 H17 0.9300
C18 H18A 0.9700
C18 H18B 0.9700
C19 H19 0.9300
C20 H20A 0.9600
C20 H20B 0.9600
C20 H20C 0.9600
C21 H21A 0.9600
C21 H21B 0.9600
C21 H21C 0.9600
